data_7709739
loop_
_publ_author_name
'Jin, Da'
'Sun, Xiaofei'
'Hinz, Alexander'
'Roesky, Peter W.'

_publ_section_title
;
 Rare-earth metal complexes with redox-active formazanate ligands
;
_journal_name_full 'Dalton Transactions'
_journal_paper_doi 10.1039/D2DT00456A
_journal_year 2022
_chemical_formula_moiety 'C57 H45 N12 Y'
_chemical_formula_sum 'C57 H45 N12 Y'
_chemical_formula_weight 986.96
_space_group_crystal_system triclinic
_space_group_IT_number 2
_space_group_name_Hall '-P 1'
_space_group_name_H-M_alt 'P -1'
_atom_sites_solution_hydrogens geom
_atom_sites_solution_primary iterative
_audit_creation_date 2021-11-04
_audit_creation_method
;
Olex2 1.3
(compiled 2020.11.12 svn.r5f609507 for OlexSys, GUI svn.r6408)
;
_audit_update_record
;
2021-12-16 deposited with the CCDC.	2022-03-08 downloaded from the CCDC.
;
_cell_angle_alpha 97.320(3)
_cell_angle_beta 91.965(3)
_cell_angle_gamma 116.855(3)
_cell_formula_units_Z 2
_cell_length_a 12.7048(6)
_cell_length_b 13.1743(5)
_cell_length_c 15.8425(7)
_cell_measurement_reflns_used 22215
_cell_measurement_temperature 150
_cell_measurement_theta_max 29.75
_cell_measurement_theta_min 1.76
_cell_volume 2333.74(19)
_computing_cell_refinement
;
X-Area Recipe 1.33.0.0 (STOE, 2015)
;
_computing_data_collection 'STOE X-AREA'
_computing_data_reduction
;
X-Area Integrate 1.73.1.0 (STOE, 2018)
X-Area LANA 1.73.2.0 (STOE, 2018))
;
_computing_molecular_graphics 'Olex2 1.3 (Dolomanov et al., 2009)'
_computing_publication_material
;
STOE & Cie GmbH, X-Area, software package for collecting single-crystal or
multi-domain crystal data on STOE area-detector diffractometers, for image 
processing, for the correction and scaling of reflection intensities and 
for outlier rejection, version 1.84, Darmstadt 2018
MS Word (Microsoft)
Olex2 (Dolomanov et al., 2009)
;
_computing_structure_refinement 'SHELXL 2018/3 (Sheldrick, 2015)'
_computing_structure_solution 'SHELXT  (Sheldrick, 2015)'
_diffrn_ambient_temperature 150
_diffrn_measured_fraction_theta_full 0.999
_diffrn_measured_fraction_theta_max 0.985
_diffrn_measurement_device_type 'STOE IPDS II'
_diffrn_radiation_type MoK\a
_diffrn_radiation_wavelength 0.71073
_diffrn_reflns_av_R_equivalents 0.0239
_diffrn_reflns_av_unetI/netI 0.0403
_diffrn_reflns_Laue_measured_fraction_full 0.999
_diffrn_reflns_Laue_measured_fraction_max 0.985
_diffrn_reflns_limit_h_max 17
_diffrn_reflns_limit_h_min -17
_diffrn_reflns_limit_k_max 16
_diffrn_reflns_limit_k_min -18
_diffrn_reflns_limit_l_max 21
_diffrn_reflns_limit_l_min -21
_diffrn_reflns_number 24348
_diffrn_reflns_point_group_measured_fraction_full 0.999
_diffrn_reflns_point_group_measured_fraction_max 0.985
_diffrn_reflns_theta_full 25.242
_diffrn_reflns_theta_max 29.264
_diffrn_reflns_theta_min 1.755
_diffrn_source 'sealed tube, 12x0.4mm long-fine focus'
_exptl_absorpt_coefficient_mu 1.304
_exptl_absorpt_correction_T_max 0.7358
_exptl_absorpt_correction_T_min 0.5319
_exptl_absorpt_correction_type numerical
_exptl_absorpt_process_details
;
STOE X-Red32, absorption correction by Gaussian integration, analogous to
P. Coppens, "The Evaluation of Absorption and Extinction in Single-Crystal
Structure Analysis", published in: F. R. Ahmed (Editor), "Crystallographic
Computing", Munksgaard, Copenhagen (1970), 255 - 270.
Afterwards scaling of reflection intensities was performed within STOE LANA.
J. Koziskova, F. Hahn, J. Richter, J. Kozisek, "Comparison of different
absorption corrections on the model structure of tetrakis(\m~2~-acetato)-
diaqua-di-copper(II)", Acta Chimica Slovaca, vol. 9, no. 2, 2016, pp. 136 - 140.
;
_exptl_crystal_colour red
_exptl_crystal_colour_primary red
_exptl_crystal_density_diffrn 1.405
_exptl_crystal_description plate
_exptl_crystal_F_000 1020
_exptl_crystal_size_max 0.39
_exptl_crystal_size_mid 0.36
_exptl_crystal_size_min 0.21
_refine_diff_density_max 0.526
_refine_diff_density_min -0.202
_refine_diff_density_rms 0.073
_refine_ls_extinction_method none
_refine_ls_goodness_of_fit_ref 1.023
_refine_ls_hydrogen_treatment constr
_refine_ls_matrix_type full
_refine_ls_number_parameters 631
_refine_ls_number_reflns 12535
_refine_ls_number_restraints 0
_refine_ls_restrained_S_all 1.023
_refine_ls_R_factor_all 0.0580
_refine_ls_R_factor_gt 0.0394
_refine_ls_shift/su_max 0.001
_refine_ls_shift/su_mean 0.000
_refine_ls_structure_factor_coef Fsqd
_refine_ls_weighting_details 'w=1/[\s^2^(Fo^2^)+(0.0636P)^2^] where P=(Fo^2^+2Fc^2^)/3'
_refine_ls_weighting_scheme calc
_refine_ls_wR_factor_gt 0.0965
_refine_ls_wR_factor_ref 0.1029
_reflns_Friedel_coverage 0.000
_reflns_number_gt 9750
_reflns_number_total 12535
_reflns_threshold_expression 'I > 2\s(I)'
_cod_data_source_file d2dt00456a4.cif
_cod_data_source_block jd01-2
_cod_original_cell_volume 2333.74(18)
_cod_database_code 7709739
_shelx_shelxl_version_number 2018/3
_shelx_space_group_comment
;
The symmetry employed for this shelxl refinement is uniquely defined
by the following loop, which should always be used as a source of
symmetry information in preference to the above space-group names.
They are only intended as comments.
;
_shelx_estimated_absorpt_t_max 0.771
_shelx_estimated_absorpt_t_min 0.630
_olex2_refinement_description
;
1. Fixed Uiso
 At 1.2 times of:
  All C(H) groups
2.a Aromatic/amide H refined with riding coordinates:
 C47(H47), C51(H51), C5(H5), C39(H39), C29(H29), C57(H57), C11(H11), C38(H38),
 C17(H17), C21(H21), C8(H8), C12(H12), C18(H18), C33(H33), C19(H19), C6(H6),
 C13(H13), C48(H48), C27(H27), C37(H37), C23(H23), C41(H41), C53(H53), C9(H9),
 C15(H15), C24(H24), C35(H35), C20(H20), C45(H45), C43(H43), C50(H50), C26(H26),
  C42(H42), C14(H14), C49(H49), C30(H30), C25(H25), C36(H36), C56(H56), C7(H7),
 C54(H54), C44(H44), C31(H31), C32(H32), C55(H55)
;
_olex2_submission_special_instructions 'No special instructions were received'

loop_
_space_group_symop_operation_xyz
'x, y, z'
'-x, -y, -z'

loop_
_atom_site_label
_atom_site_type_symbol
_atom_site_fract_x
_atom_site_fract_y
_atom_site_fract_z
_atom_site_U_iso_or_equiv
_atom_site_adp_type
_atom_site_occupancy
_atom_site_site_symmetry_order
_atom_site_calc_flag
_atom_site_refinement_flags_posn
_atom_site_refinement_flags_adp
_atom_site_refinement_flags_occupancy
_atom_site_disorder_assembly
_atom_site_disorder_group
Y Y 0.29155(2) 0.23474(2) 0.26210(2) 0.02367(6) Uani 1 1 d . . . . .
N6 N 0.47106(14) 0.40100(13) 0.14768(10) 0.0266(3) Uani 1 1 d . . . . .
N11 N 0.36830(14) 0.41591(13) 0.41618(10) 0.0266(3) Uani 1 1 d . . . . .
N9 N 0.47212(14) 0.27675(12) 0.33857(9) 0.0249(3) Uani 1 1 d . . . . .
N10 N 0.53031(14) 0.39036(13) 0.35714(10) 0.0257(3) Uani 1 1 d . . . . .
N7 N 0.47202(14) 0.21837(13) 0.13119(10) 0.0261(3) Uani 1 1 d . . . . .
N4 N 0.09810(14) 0.22996(13) 0.25929(10) 0.0258(3) Uani 1 1 d . . . . .
N5 N 0.35720(14) 0.35936(13) 0.15812(10) 0.0258(3) Uani 1 1 d . . . . .
N3 N -0.00723(14) 0.14740(13) 0.23070(10) 0.0268(3) Uani 1 1 d . . . . .
N12 N 0.29131(14) 0.30710(13) 0.40773(10) 0.0254(3) Uani 1 1 d . . . . .
N8 N 0.35927(14) 0.15970(13) 0.14232(10) 0.0261(3) Uani 1 1 d . . . . .
N2 N 0.03901(14) -0.01336(13) 0.22739(10) 0.0262(3) Uani 1 1 d . . . . .
N1 N 0.14765(14) 0.04827(13) 0.26522(10) 0.0256(3) Uani 1 1 d . . . . .
C46 C 0.54660(16) 0.22413(15) 0.34940(11) 0.0248(4) Uani 1 1 d . . . . .
C2 C 0.52580(17) 0.33459(16) 0.15050(11) 0.0261(4) Uani 1 1 d . . . . .
C28 C 0.30812(18) 0.42791(16) 0.12654(12) 0.0278(4) Uani 1 1 d . . . . .
C3 C 0.46913(17) 0.45087(15) 0.37650(12) 0.0261(4) Uani 1 1 d . . . . .
C1 C -0.02581(17) 0.03734(15) 0.20530(12) 0.0261(4) Uani 1 1 d . . . . .
C10 C 0.09227(17) 0.33084(16) 0.30032(12) 0.0269(4) Uani 1 1 d . . . . .
C52 C 0.20347(17) 0.28551(16) 0.46655(12) 0.0274(4) Uani 1 1 d . . . . .
C47 C 0.51297(18) 0.11480(16) 0.30351(12) 0.0290(4) Uani 1 1 d . . . . .
H47 H 0.442288 0.077716 0.265300 0.035 Uiso 1 1 calc R U . . .
C22 C 0.65673(17) 0.39355(17) 0.15486(12) 0.0287(4) Uani 1 1 d . . . . .
C4 C -0.14527(17) -0.04265(16) 0.15957(12) 0.0275(4) Uani 1 1 d . . . . .
C34 C 0.30734(18) 0.04678(15) 0.09337(11) 0.0273(4) Uani 1 1 d . . . . .
C51 C 0.64881(18) 0.27606(16) 0.40654(13) 0.0299(4) Uani 1 1 d . . . . .
H51 H 0.672503 0.350505 0.438273 0.036 Uiso 1 1 calc R U . . .
C5 C -0.23906(18) -0.01509(17) 0.16138(13) 0.0311(4) Uani 1 1 d . . . . .
H5 H -0.227384 0.056763 0.191812 0.037 Uiso 1 1 calc R U . . .
C40 C 0.53133(17) 0.57541(16) 0.37110(12) 0.0278(4) Uani 1 1 d . . . . .
C39 C 0.18789(18) -0.00310(17) 0.06428(12) 0.0304(4) Uani 1 1 d . . . . .
H39 H 0.143467 0.037650 0.077269 0.037 Uiso 1 1 calc R U . . .
C29 C 0.18799(19) 0.37213(18) 0.09568(13) 0.0332(4) Uani 1 1 d . . . . .
H29 H 0.143305 0.291020 0.092377 0.040 Uiso 1 1 calc R U . . .
C57 C 0.10711(18) 0.17522(17) 0.45648(13) 0.0317(4) Uani 1 1 d . . . . .
H57 H 0.102836 0.116455 0.412880 0.038 Uiso 1 1 calc R U . . .
C11 C 0.19105(18) 0.43745(16) 0.30337(12) 0.0291(4) Uani 1 1 d . . . . .
H11 H 0.258798 0.441936 0.277095 0.035 Uiso 1 1 calc R U . . .
C16 C 0.19291(16) -0.02259(15) 0.29738(12) 0.0260(4) Uani 1 1 d . . . . .
C38 C 0.1333(2) -0.11285(18) 0.01607(13) 0.0378(5) Uani 1 1 d . . . . .
H38 H 0.051492 -0.147133 -0.004178 0.045 Uiso 1 1 calc R U . . .
C17 C 0.17766(18) -0.12545(16) 0.24915(13) 0.0301(4) Uani 1 1 d . . . . .
H17 H 0.132612 -0.152341 0.194686 0.036 Uiso 1 1 calc R U . . .
C21 C 0.25893(18) 0.01598(16) 0.37715(13) 0.0295(4) Uani 1 1 d . . . . .
H21 H 0.270518 0.086468 0.409957 0.035 Uiso 1 1 calc R U . . .
C8 C -0.27537(19) -0.22491(17) 0.07183(13) 0.0349(5) Uani 1 1 d . . . . .
H8 H -0.287749 -0.296944 0.041273 0.042 Uiso 1 1 calc R U . . .
C12 C 0.1916(2) 0.53711(17) 0.34434(13) 0.0341(4) Uani 1 1 d . . . . .
H12 H 0.259484 0.609548 0.346183 0.041 Uiso 1 1 calc R U . . .
C18 C 0.22846(19) -0.18831(17) 0.28095(14) 0.0350(4) Uani 1 1 d . . . . .
H18 H 0.218654 -0.258003 0.247884 0.042 Uiso 1 1 calc R U . . .
C33 C 0.3728(2) 0.54643(18) 0.13168(15) 0.0375(5) Uani 1 1 d . . . . .
H33 H 0.454764 0.584639 0.151883 0.045 Uiso 1 1 calc R U . . .
C19 C 0.29356(19) -0.15004(17) 0.36079(14) 0.0363(5) Uani 1 1 d . . . . .
H19 H 0.328120 -0.193431 0.382342 0.044 Uiso 1 1 calc R U . . .
C6 C -0.34912(19) -0.09204(19) 0.11902(13) 0.0359(4) Uani 1 1 d . . . . .
H6 H -0.412494 -0.072480 0.120625 0.043 Uiso 1 1 calc R U . . .
C13 C 0.0936(2) 0.53072(18) 0.38235(14) 0.0384(5) Uani 1 1 d . . . . .
H13 H 0.093194 0.599118 0.409532 0.046 Uiso 1 1 calc R U . . .
C48 C 0.58268(19) 0.05999(17) 0.31355(13) 0.0327(4) Uani 1 1 d . . . . .
H48 H 0.560514 -0.013758 0.281161 0.039 Uiso 1 1 calc R U . . .
C27 C 0.72076(19) 0.33554(19) 0.17389(13) 0.0338(4) Uani 1 1 d . . . . .
H27 H 0.680155 0.257022 0.181248 0.041 Uiso 1 1 calc R U . . .
C37 C 0.1983(2) -0.17226(18) -0.00244(14) 0.0426(5) Uani 1 1 d . . . . .
H37 H 0.160655 -0.247592 -0.034911 0.051 Uiso 1 1 calc R U . . .
C23 C 0.71893(19) 0.50863(18) 0.14387(14) 0.0360(5) Uani 1 1 d . . . . .
H23 H 0.676772 0.549124 0.129656 0.043 Uiso 1 1 calc R U . . .
C41 C 0.6189(2) 0.61497(17) 0.31586(13) 0.0359(5) Uani 1 1 d . . . . .
H41 H 0.638323 0.561967 0.282253 0.043 Uiso 1 1 calc R U . . .
C53 C 0.20825(19) 0.37114(17) 0.53063(12) 0.0318(4) Uani 1 1 d . . . . .
H53 H 0.273174 0.446422 0.537975 0.038 Uiso 1 1 calc R U . . .
C9 C -0.16437(18) -0.14834(17) 0.11363(13) 0.0316(4) Uani 1 1 d . . . . .
H9 H -0.101026 -0.167889 0.110997 0.038 Uiso 1 1 calc R U . . .
C15 C -0.00593(19) 0.32452(17) 0.34039(13) 0.0324(4) Uani 1 1 d . . . . .
H15 H -0.073345 0.252164 0.339927 0.039 Uiso 1 1 calc R U . . .
C24 C 0.8415(2) 0.5640(2) 0.15354(16) 0.0466(6) Uani 1 1 d . . . . .
H24 H 0.882758 0.642736 0.146821 0.056 Uiso 1 1 calc R U . . .
C35 C 0.3726(2) -0.01316(17) 0.07381(13) 0.0329(4) Uani 1 1 d . . . . .
H35 H 0.454633 0.021031 0.093227 0.040 Uiso 1 1 calc R U . . .
C20 C 0.30788(19) -0.04874(17) 0.40873(13) 0.0335(4) Uani 1 1 d . . . . .
H20 H 0.351497 -0.023074 0.463699 0.040 Uiso 1 1 calc R U . . .
C45 C 0.50300(19) 0.65372(17) 0.41944(14) 0.0352(4) Uani 1 1 d . . . . .
H45 H 0.442889 0.627847 0.457064 0.042 Uiso 1 1 calc R U . . .
C43 C 0.6493(2) 0.80785(19) 0.35779(17) 0.0504(6) Uani 1 1 d . . . . .
H43 H 0.689490 0.887399 0.353243 0.060 Uiso 1 1 calc R U . . .
C50 C 0.71570(19) 0.21966(18) 0.41718(14) 0.0353(4) Uani 1 1 d . . . . .
H50 H 0.784577 0.254965 0.457163 0.042 Uiso 1 1 calc R U . . .
C26 C 0.8442(2) 0.3925(2) 0.18213(14) 0.0423(5) Uani 1 1 d . . . . .
H26 H 0.887569 0.352392 0.194374 0.051 Uiso 1 1 calc R U . . .
C42 C 0.6779(2) 0.73095(19) 0.30941(16) 0.0458(6) Uani 1 1 d . . . . .
H42 H 0.737901 0.757426 0.271767 0.055 Uiso 1 1 calc R U . . .
C14 C -0.0042(2) 0.42558(19) 0.38117(14) 0.0388(5) Uani 1 1 d . . . . .
H14 H -0.070963 0.421922 0.408407 0.047 Uiso 1 1 calc R U . . .
C49 C 0.6838(2) 0.11210(18) 0.37027(14) 0.0368(5) Uani 1 1 d . . . . .
H49 H 0.731317 0.074469 0.377175 0.044 Uiso 1 1 calc R U . . .
C30 C 0.1344(2) 0.4361(2) 0.06989(15) 0.0412(5) Uani 1 1 d . . . . .
H30 H 0.053142 0.398202 0.047783 0.049 Uiso 1 1 calc R U . . .
C25 C 0.9042(2) 0.5073(2) 0.17260(15) 0.0454(6) Uani 1 1 d . . . . .
H25 H 0.988475 0.546347 0.179281 0.055 Uiso 1 1 calc R U . . .
C36 C 0.3170(2) -0.12273(18) 0.02594(14) 0.0404(5) Uani 1 1 d . . . . .
H36 H 0.361039 -0.163782 0.012670 0.048 Uiso 1 1 calc R U . . .
C56 C 0.0177(2) 0.15167(19) 0.51027(14) 0.0390(5) Uani 1 1 d . . . . .
H56 H -0.047313 0.076493 0.503683 0.047 Uiso 1 1 calc R U . . .
C7 C -0.36794(19) -0.19718(18) 0.07432(13) 0.0362(5) Uani 1 1 d . . . . .
H7 H -0.443844 -0.249756 0.045626 0.043 Uiso 1 1 calc R U . . .
C54 C 0.1179(2) 0.3459(2) 0.58349(14) 0.0393(5) Uani 1 1 d . . . . .
H54 H 0.121504 0.404207 0.627225 0.047 Uiso 1 1 calc R U . . .
C44 C 0.5629(2) 0.76996(19) 0.41255(17) 0.0464(6) Uani 1 1 d . . . . .
H44 H 0.544007 0.823551 0.445917 0.056 Uiso 1 1 calc R U . . .
C31 C 0.1979(2) 0.5537(2) 0.07608(17) 0.0476(6) Uani 1 1 d . . . . .
H31 H 0.160383 0.597129 0.059169 0.057 Uiso 1 1 calc R U . . .
C32 C 0.3166(2) 0.6086(2) 0.10702(17) 0.0465(6) Uani 1 1 d . . . . .
H32 H 0.360247 0.689980 0.111453 0.056 Uiso 1 1 calc R U . . .
C55 C 0.0227(2) 0.2369(2) 0.57327(14) 0.0411(5) Uani 1 1 d . . . . .
H55 H -0.039192 0.220648 0.609472 0.049 Uiso 1 1 calc R U . . .

loop_
_atom_site_aniso_label
_atom_site_aniso_U_11
_atom_site_aniso_U_22
_atom_site_aniso_U_33
_atom_site_aniso_U_23
_atom_site_aniso_U_13
_atom_site_aniso_U_12
Y 0.02502(9) 0.02229(9) 0.02462(9) 0.00306(6) 0.00375(6) 0.01177(7)
N6 0.0282(8) 0.0254(7) 0.0273(8) 0.0030(6) 0.0039(6) 0.0134(6)
N11 0.0305(8) 0.0258(7) 0.0268(8) 0.0048(6) 0.0036(6) 0.0155(7)
N9 0.0284(8) 0.0223(7) 0.0249(7) 0.0033(6) 0.0040(6) 0.0125(6)
N10 0.0293(8) 0.0238(7) 0.0254(7) 0.0041(6) 0.0047(6) 0.0132(6)
N7 0.0280(8) 0.0263(7) 0.0269(7) 0.0052(6) 0.0034(6) 0.0149(7)
N4 0.0295(8) 0.0232(7) 0.0273(8) 0.0050(6) 0.0054(6) 0.0140(6)
N5 0.0279(8) 0.0233(7) 0.0271(7) 0.0040(6) 0.0036(6) 0.0126(6)
N3 0.0279(8) 0.0244(7) 0.0297(8) 0.0048(6) 0.0044(6) 0.0131(6)
N12 0.0265(8) 0.0242(7) 0.0268(7) 0.0041(6) 0.0035(6) 0.0127(6)
N8 0.0303(8) 0.0244(7) 0.0259(7) 0.0041(6) 0.0034(6) 0.0146(7)
N2 0.0275(8) 0.0244(7) 0.0269(8) 0.0031(6) 0.0051(6) 0.0123(6)
N1 0.0284(8) 0.0233(7) 0.0283(8) 0.0054(6) 0.0057(6) 0.0142(6)
C46 0.0263(9) 0.0253(8) 0.0263(8) 0.0070(7) 0.0071(7) 0.0137(7)
C2 0.0287(9) 0.0277(9) 0.0243(8) 0.0044(7) 0.0050(7) 0.0150(8)
C28 0.0329(10) 0.0298(9) 0.0269(9) 0.0075(8) 0.0084(7) 0.0188(8)
C3 0.0298(10) 0.0244(8) 0.0252(8) 0.0031(7) 0.0023(7) 0.0137(7)
C1 0.0274(9) 0.0245(8) 0.0267(9) 0.0046(7) 0.0061(7) 0.0118(7)
C10 0.0303(10) 0.0256(9) 0.0286(9) 0.0038(7) 0.0010(7) 0.0164(8)
C52 0.0310(10) 0.0298(9) 0.0268(9) 0.0062(7) 0.0053(7) 0.0181(8)
C47 0.0327(10) 0.0277(9) 0.0282(9) 0.0051(8) 0.0052(7) 0.0151(8)
C22 0.0301(10) 0.0317(9) 0.0244(9) 0.0015(8) 0.0048(7) 0.0150(8)
C4 0.0293(10) 0.0270(9) 0.0256(9) 0.0063(7) 0.0049(7) 0.0117(8)
C34 0.0355(10) 0.0233(8) 0.0234(8) 0.0039(7) 0.0044(7) 0.0137(8)
C51 0.0312(10) 0.0270(9) 0.0330(10) 0.0019(8) 0.0043(8) 0.0153(8)
C5 0.0319(10) 0.0305(9) 0.0318(10) 0.0036(8) 0.0047(8) 0.0154(8)
C40 0.0313(10) 0.0242(9) 0.0273(9) 0.0036(7) -0.0016(7) 0.0127(8)
C39 0.0344(11) 0.0307(9) 0.0271(9) 0.0059(8) 0.0070(8) 0.0151(8)
C29 0.0348(11) 0.0364(10) 0.0319(10) 0.0071(8) 0.0044(8) 0.0190(9)
C57 0.0357(11) 0.0281(9) 0.0338(10) 0.0064(8) 0.0086(8) 0.0161(8)
C11 0.0333(10) 0.0268(9) 0.0299(9) 0.0052(8) 0.0023(8) 0.0161(8)
C16 0.0259(9) 0.0223(8) 0.0317(9) 0.0086(7) 0.0075(7) 0.0114(7)
C38 0.0387(12) 0.0325(10) 0.0298(10) 0.0015(8) 0.0036(8) 0.0063(9)
C17 0.0339(10) 0.0268(9) 0.0311(9) 0.0061(8) 0.0042(8) 0.0150(8)
C21 0.0317(10) 0.0228(8) 0.0331(10) 0.0057(7) 0.0044(8) 0.0114(8)
C8 0.0400(12) 0.0278(9) 0.0293(10) 0.0023(8) 0.0042(8) 0.0096(9)
C12 0.0407(12) 0.0244(9) 0.0372(11) 0.0035(8) -0.0014(9) 0.0159(8)
C18 0.0419(12) 0.0258(9) 0.0406(11) 0.0053(9) 0.0067(9) 0.0183(9)
C33 0.0328(11) 0.0320(10) 0.0531(13) 0.0149(9) 0.0118(9) 0.0169(9)
C19 0.0386(12) 0.0294(10) 0.0461(12) 0.0128(9) 0.0025(9) 0.0185(9)
C6 0.0294(10) 0.0455(12) 0.0338(10) 0.0083(9) 0.0047(8) 0.0176(9)
C13 0.0464(13) 0.0302(10) 0.0423(12) -0.0033(9) -0.0013(9) 0.0236(10)
C48 0.0390(11) 0.0261(9) 0.0378(10) 0.0052(8) 0.0085(9) 0.0187(9)
C27 0.0324(11) 0.0386(11) 0.0330(10) 0.0025(9) 0.0031(8) 0.0194(9)
C37 0.0579(15) 0.0254(10) 0.0352(11) -0.0006(9) 0.0056(10) 0.0126(10)
C23 0.0321(11) 0.0335(10) 0.0418(11) 0.0070(9) 0.0118(9) 0.0137(9)
C41 0.0439(12) 0.0285(10) 0.0326(10) 0.0055(8) 0.0072(9) 0.0139(9)
C53 0.0354(11) 0.0326(10) 0.0294(9) 0.0029(8) 0.0044(8) 0.0177(9)
C9 0.0328(10) 0.0305(9) 0.0325(10) 0.0036(8) 0.0055(8) 0.0155(8)
C15 0.0331(11) 0.0281(9) 0.0383(11) 0.0028(8) 0.0047(8) 0.0165(8)
C24 0.0358(12) 0.0403(12) 0.0542(14) 0.0040(11) 0.0142(10) 0.0096(10)
C35 0.0392(11) 0.0299(10) 0.0336(10) 0.0050(8) 0.0045(8) 0.0193(9)
C20 0.0340(11) 0.0284(9) 0.0354(10) 0.0081(8) -0.0007(8) 0.0117(8)
C45 0.0362(11) 0.0294(10) 0.0412(11) 0.0011(9) 0.0030(9) 0.0173(9)
C43 0.0610(16) 0.0248(10) 0.0617(16) 0.0113(10) -0.0020(13) 0.0160(11)
C50 0.0313(11) 0.0357(10) 0.0402(11) 0.0028(9) -0.0009(8) 0.0177(9)
C26 0.0366(12) 0.0596(14) 0.0381(11) 0.0017(11) 0.0018(9) 0.0303(11)
C42 0.0508(14) 0.0350(11) 0.0449(12) 0.0154(10) 0.0107(10) 0.0114(10)
C14 0.0379(12) 0.0409(11) 0.0439(12) -0.0003(10) 0.0070(9) 0.0253(10)
C49 0.0414(12) 0.0347(10) 0.0458(12) 0.0091(9) 0.0077(9) 0.0265(10)
C30 0.0350(12) 0.0540(14) 0.0426(12) 0.0135(10) 0.0052(9) 0.0258(11)
C25 0.0271(11) 0.0544(14) 0.0446(12) -0.0029(11) 0.0059(9) 0.0126(10)
C36 0.0595(15) 0.0289(10) 0.0396(11) 0.0046(9) 0.0120(10) 0.0260(10)
C56 0.0389(12) 0.0342(11) 0.0459(12) 0.0127(9) 0.0153(9) 0.0163(9)
C7 0.0309(11) 0.0378(11) 0.0281(9) 0.0060(8) 0.0008(8) 0.0055(9)
C54 0.0456(13) 0.0441(12) 0.0360(11) 0.0034(9) 0.0123(9) 0.0276(10)
C44 0.0523(15) 0.0268(10) 0.0628(15) 0.0009(10) 0.0005(12) 0.0226(10)
C31 0.0504(15) 0.0568(14) 0.0599(15) 0.0277(12) 0.0164(12) 0.0402(13)
C32 0.0464(14) 0.0398(12) 0.0671(16) 0.0244(11) 0.0187(12) 0.0269(11)
C55 0.0423(13) 0.0469(12) 0.0427(12) 0.0148(10) 0.0202(10) 0.0248(11)

loop_
_atom_type_symbol
_atom_type_description
_atom_type_scat_dispersion_real
_atom_type_scat_dispersion_imag
_atom_type_scat_source
C C 0.0033 0.0016 'International Tables Vol C Tables 4.2.6.8 and 6.1.1.4'
H H 0.0000 0.0000 'International Tables Vol C Tables 4.2.6.8 and 6.1.1.4'
N N 0.0061 0.0033 'International Tables Vol C Tables 4.2.6.8 and 6.1.1.4'
Y Y -2.7962 3.5667 'International Tables Vol C Tables 4.2.6.8 and 6.1.1.4'

loop_
_geom_angle_atom_site_label_1
_geom_angle_atom_site_label_2
_geom_angle_atom_site_label_3
_geom_angle
_geom_angle_site_symmetry_1
_geom_angle_site_symmetry_3
_geom_angle_publ_flag
N11 Y C3 26.20(5) . . ?
N9 Y N11 64.38(5) . . ?
N9 Y N4 149.67(5) . . ?
N9 Y N5 101.62(5) . . ?
N9 Y N12 70.85(5) . . ?
N9 Y N8 86.57(5) . . ?
N9 Y C3 49.21(5) . . ?
N4 Y N11 87.92(5) . . ?
N4 Y C3 109.08(5) . . ?
N5 Y N11 97.60(5) . . ?
N5 Y N4 93.72(5) . . ?
N5 Y N12 121.32(5) . . ?
N5 Y N8 66.72(5) . . ?
N5 Y C3 81.01(5) . . ?
N12 Y N11 25.23(5) . . ?
N12 Y N4 78.82(5) . . ?
N12 Y N8 156.94(6) . . ?
N12 Y C3 49.25(5) . . ?
N8 Y N11 144.15(5) . . ?
N8 Y N4 123.67(5) . . ?
N8 Y C3 118.16(5) . . ?
N1 Y N11 121.23(5) . . ?
N1 Y N9 112.05(5) . . ?
N1 Y N4 70.75(5) . . ?
N1 Y N5 136.45(5) . . ?
N1 Y N12 96.01(5) . . ?
N1 Y N8 88.01(5) . . ?
N1 Y C3 142.23(5) . . ?
N5 N6 C2 120.38(16) . . ?
N12 N11 Y 51.04(9) . . ?
N12 N11 C3 121.19(15) . . ?
C3 N11 Y 78.46(10) . . ?
N10 N9 Y 105.67(11) . . ?
N10 N9 C46 112.44(15) . . ?
C46 N9 Y 138.96(11) . . ?
N9 N10 C3 119.32(16) . . ?
N8 N7 C2 119.37(15) . . ?
N3 N4 Y 131.16(11) . . ?
N3 N4 C10 111.23(15) . . ?
C10 N4 Y 117.47(11) . . ?
N6 N5 Y 115.20(12) . . ?
N6 N5 C28 111.17(15) . . ?
C28 N5 Y 129.79(12) . . ?
N4 N3 C1 121.27(16) . . ?
N11 N12 Y 103.73(11) . . ?
N11 N12 C52 112.60(14) . . ?
C52 N12 Y 135.28(12) . . ?
N7 N8 Y 116.51(11) . . ?
N7 N8 C34 111.51(15) . . ?
C34 N8 Y 129.74(12) . . ?
N1 N2 C1 120.81(15) . . ?
N2 N1 Y 132.78(12) . . ?
N2 N1 C16 111.66(14) . . ?
C16 N1 Y 113.69(11) . . ?
C47 C46 N9 118.51(16) . . ?
C51 C46 N9 122.19(16) . . ?
C51 C46 C47 119.24(17) . . ?
N6 C2 N7 125.09(17) . . ?
N6 C2 C22 116.67(17) . . ?
N7 C2 C22 116.58(16) . . ?
C29 C28 N5 117.36(17) . . ?
C33 C28 N5 122.45(18) . . ?
C33 C28 C29 120.01(19) . . ?
N11 C3 Y 75.34(10) . . ?
N11 C3 N10 126.78(17) . . ?
N11 C3 C40 115.48(16) . . ?
N10 C3 Y 76.04(10) . . ?
N10 C3 C40 116.34(17) . . ?
C40 C3 Y 136.19(12) . . ?
N3 C1 C4 114.94(16) . . ?
N2 C1 N3 129.05(17) . . ?
N2 C1 C4 114.99(16) . . ?
C11 C10 N4 118.23(17) . . ?
C11 C10 C15 119.40(17) . . ?
C15 C10 N4 122.28(17) . . ?
C57 C52 N12 118.05(16) . . ?
C53 C52 N12 122.52(17) . . ?
C53 C52 C57 119.38(18) . . ?
C46 C47 H47 120.0 . . ?
C48 C47 C46 120.07(18) . . ?
C48 C47 H47 120.0 . . ?
C27 C22 C2 119.91(18) . . ?
C27 C22 C23 118.62(19) . . ?
C23 C22 C2 121.42(18) . . ?
C5 C4 C1 121.82(17) . . ?
C5 C4 C9 118.78(18) . . ?
C9 C4 C1 119.40(18) . . ?
C39 C34 N8 117.65(17) . . ?
C39 C34 C35 119.95(17) . . ?
C35 C34 N8 122.40(18) . . ?
C46 C51 H51 120.0 . . ?
C50 C51 C46 120.04(18) . . ?
C50 C51 H51 120.0 . . ?
C4 C5 H5 119.9 . . ?
C6 C5 C4 120.23(18) . . ?
C6 C5 H5 119.9 . . ?
C41 C40 C3 119.50(17) . . ?
C45 C40 C3 121.33(19) . . ?
C45 C40 C41 119.16(18) . . ?
C34 C39 H39 120.1 . . ?
C34 C39 C38 119.84(19) . . ?
C38 C39 H39 120.1 . . ?
C28 C29 H29 120.2 . . ?
C30 C29 C28 119.5(2) . . ?
C30 C29 H29 120.2 . . ?
C52 C57 H57 120.0 . . ?
C56 C57 C52 119.94(18) . . ?
C56 C57 H57 120.0 . . ?
C10 C11 H11 119.7 . . ?
C12 C11 C10 120.68(19) . . ?
C12 C11 H11 119.7 . . ?
C17 C16 N1 121.73(17) . . ?
C21 C16 N1 118.53(16) . . ?
C21 C16 C17 119.65(17) . . ?
C39 C38 H38 120.0 . . ?
C37 C38 C39 119.9(2) . . ?
C37 C38 H38 120.0 . . ?
C16 C17 H17 120.1 . . ?
C18 C17 C16 119.79(18) . . ?
C18 C17 H17 120.1 . . ?
C16 C21 H21 120.0 . . ?
C20 C21 C16 119.92(17) . . ?
C20 C21 H21 120.0 . . ?
C9 C8 H8 119.8 . . ?
C7 C8 H8 119.8 . . ?
C7 C8 C9 120.49(19) . . ?
C11 C12 H12 120.1 . . ?
C13 C12 C11 119.7(2) . . ?
C13 C12 H12 120.1 . . ?
C17 C18 H18 119.8 . . ?
C17 C18 C19 120.42(18) . . ?
C19 C18 H18 119.8 . . ?
C28 C33 H33 120.3 . . ?
C28 C33 C32 119.3(2) . . ?
C32 C33 H33 120.3 . . ?
C18 C19 H19 120.1 . . ?
C20 C19 C18 119.76(19) . . ?
C20 C19 H19 120.1 . . ?
C5 C6 H6 119.6 . . ?
C5 C6 C7 120.8(2) . . ?
C7 C6 H6 119.6 . . ?
C12 C13 H13 119.8 . . ?
C12 C13 C14 120.30(18) . . ?
C14 C13 H13 119.8 . . ?
C47 C48 H48 119.9 . . ?
C49 C48 C47 120.27(18) . . ?
C49 C48 H48 119.9 . . ?
C22 C27 H27 120.0 . . ?
C26 C27 C22 120.1(2) . . ?
C26 C27 H27 120.0 . . ?
C38 C37 H37 119.8 . . ?
C36 C37 C38 120.37(19) . . ?
C36 C37 H37 119.8 . . ?
C22 C23 H23 119.8 . . ?
C24 C23 C22 120.4(2) . . ?
C24 C23 H23 119.8 . . ?
C40 C41 H41 119.7 . . ?
C42 C41 C40 120.6(2) . . ?
C42 C41 H41 119.7 . . ?
C52 C53 H53 120.1 . . ?
C54 C53 C52 119.8(2) . . ?
C54 C53 H53 120.1 . . ?
C4 C9 H9 119.8 . . ?
C8 C9 C4 120.35(19) . . ?
C8 C9 H9 119.8 . . ?
C10 C15 H15 120.4 . . ?
C10 C15 C14 119.24(19) . . ?
C14 C15 H15 120.4 . . ?
C23 C24 H24 119.5 . . ?
C25 C24 C23 121.0(2) . . ?
C25 C24 H24 119.5 . . ?
C34 C35 H35 120.2 . . ?
C36 C35 C34 119.7(2) . . ?
C36 C35 H35 120.2 . . ?
C21 C20 H20 119.8 . . ?
C19 C20 C21 120.45(19) . . ?
C19 C20 H20 119.8 . . ?
C40 C45 H45 120.1 . . ?
C44 C45 C40 119.8(2) . . ?
C44 C45 H45 120.1 . . ?
C42 C43 H43 119.9 . . ?
C44 C43 H43 119.9 . . ?
C44 C43 C42 120.3(2) . . ?
C51 C50 H50 119.6 . . ?
C51 C50 C49 120.76(19) . . ?
C49 C50 H50 119.6 . . ?
C27 C26 H26 119.8 . . ?
C25 C26 C27 120.4(2) . . ?
C25 C26 H26 119.8 . . ?
C41 C42 H42 120.1 . . ?
C43 C42 C41 119.8(2) . . ?
C43 C42 H42 120.1 . . ?
C13 C14 C15 120.6(2) . . ?
C13 C14 H14 119.7 . . ?
C15 C14 H14 119.7 . . ?
C48 C49 C50 119.59(19) . . ?
C48 C49 H49 120.2 . . ?
C50 C49 H49 120.2 . . ?
C29 C30 H30 119.7 . . ?
C31 C30 C29 120.5(2) . . ?
C31 C30 H30 119.7 . . ?
C24 C25 C26 119.5(2) . . ?
C24 C25 H25 120.2 . . ?
C26 C25 H25 120.2 . . ?
C37 C36 C35 120.3(2) . . ?
C37 C36 H36 119.9 . . ?
C35 C36 H36 119.9 . . ?
C57 C56 H56 119.8 . . ?
C55 C56 C57 120.4(2) . . ?
C55 C56 H56 119.8 . . ?
C8 C7 C6 119.37(19) . . ?
C8 C7 H7 120.3 . . ?
C6 C7 H7 120.3 . . ?
C53 C54 H54 119.6 . . ?
C55 C54 C53 120.73(19) . . ?
C55 C54 H54 119.6 . . ?
C45 C44 H44 119.8 . . ?
C43 C44 C45 120.4(2) . . ?
C43 C44 H44 119.8 . . ?
C30 C31 H31 120.1 . . ?
C30 C31 C32 119.7(2) . . ?
C32 C31 H31 120.1 . . ?
C33 C32 H32 119.6 . . ?
C31 C32 C33 120.9(2) . . ?
C31 C32 H32 119.6 . . ?
C56 C55 C54 119.8(2) . . ?
C56 C55 H55 120.1 . . ?
C54 C55 H55 120.1 . . ?

loop_
_geom_bond_atom_site_label_1
_geom_bond_atom_site_label_2
_geom_bond_distance
_geom_bond_site_symmetry_2
_geom_bond_publ_flag
Y N11 2.9758(15) . ?
Y N9 2.3513(16) . ?
Y N4 2.4287(16) . ?
Y N5 2.3771(16) . ?
Y N12 2.3821(15) . ?
Y N8 2.3918(15) . ?
Y N1 2.3150(15) . ?
Y C3 3.0138(18) . ?
N6 N5 1.320(2) . ?
N6 C2 1.345(2) . ?
N11 N12 1.306(2) . ?
N11 C3 1.358(2) . ?
N9 N10 1.322(2) . ?
N9 C46 1.420(2) . ?
N10 C3 1.359(2) . ?
N7 N8 1.316(2) . ?
N7 C2 1.351(2) . ?
N4 N3 1.303(2) . ?
N4 C10 1.438(2) . ?
N5 C28 1.434(2) . ?
N3 C1 1.362(2) . ?
N12 C52 1.431(2) . ?
N8 C34 1.426(2) . ?
N2 N1 1.315(2) . ?
N2 C1 1.336(2) . ?
N1 C16 1.431(2) . ?
C46 C47 1.393(2) . ?
C46 C51 1.390(3) . ?
C2 C22 1.479(3) . ?
C28 C29 1.397(3) . ?
C28 C33 1.387(3) . ?
C3 C40 1.481(3) . ?
C1 C4 1.491(3) . ?
C10 C11 1.391(3) . ?
C10 C15 1.393(3) . ?
C52 C57 1.399(3) . ?
C52 C53 1.396(3) . ?
C47 H47 0.9500 . ?
C47 C48 1.389(3) . ?
C22 C27 1.393(3) . ?
C22 C23 1.396(3) . ?
C4 C5 1.394(3) . ?
C4 C9 1.397(3) . ?
C34 C39 1.386(3) . ?
C34 C35 1.398(3) . ?
C51 H51 0.9500 . ?
C51 C50 1.377(3) . ?
C5 H5 0.9500 . ?
C5 C6 1.384(3) . ?
C40 C41 1.391(3) . ?
C40 C45 1.390(3) . ?
C39 H39 0.9500 . ?
C39 C38 1.390(3) . ?
C29 H29 0.9500 . ?
C29 C30 1.388(3) . ?
C57 H57 0.9500 . ?
C57 C56 1.389(3) . ?
C11 H11 0.9500 . ?
C11 C12 1.385(3) . ?
C16 C17 1.395(2) . ?
C16 C21 1.392(3) . ?
C38 H38 0.9500 . ?
C38 C37 1.387(3) . ?
C17 H17 0.9500 . ?
C17 C18 1.387(3) . ?
C21 H21 0.9500 . ?
C21 C20 1.389(3) . ?
C8 H8 0.9500 . ?
C8 C9 1.388(3) . ?
C8 C7 1.381(3) . ?
C12 H12 0.9500 . ?
C12 C13 1.375(3) . ?
C18 H18 0.9500 . ?
C18 C19 1.388(3) . ?
C33 H33 0.9500 . ?
C33 C32 1.387(3) . ?
C19 H19 0.9500 . ?
C19 C20 1.380(3) . ?
C6 H6 0.9500 . ?
C6 C7 1.384(3) . ?
C13 H13 0.9500 . ?
C13 C14 1.378(3) . ?
C48 H48 0.9500 . ?
C48 C49 1.377(3) . ?
C27 H27 0.9500 . ?
C27 C26 1.392(3) . ?
C37 H37 0.9500 . ?
C37 C36 1.375(3) . ?
C23 H23 0.9500 . ?
C23 C24 1.382(3) . ?
C41 H41 0.9500 . ?
C41 C42 1.385(3) . ?
C53 H53 0.9500 . ?
C53 C54 1.386(3) . ?
C9 H9 0.9500 . ?
C15 H15 0.9500 . ?
C15 C14 1.394(3) . ?
C24 H24 0.9500 . ?
C24 C25 1.365(4) . ?
C35 H35 0.9500 . ?
C35 C36 1.386(3) . ?
C20 H20 0.9500 . ?
C45 H45 0.9500 . ?
C45 C44 1.390(3) . ?
C43 H43 0.9500 . ?
C43 C42 1.378(4) . ?
C43 C44 1.374(4) . ?
C50 H50 0.9500 . ?
C50 C49 1.384(3) . ?
C26 H26 0.9500 . ?
C26 C25 1.384(4) . ?
C42 H42 0.9500 . ?
C14 H14 0.9500 . ?
C49 H49 0.9500 . ?
C30 H30 0.9500 . ?
C30 C31 1.374(3) . ?
C25 H25 0.9500 . ?
C36 H36 0.9500 . ?
C56 H56 0.9500 . ?
C56 C55 1.381(3) . ?
C7 H7 0.9500 . ?
C54 H54 0.9500 . ?
C54 C55 1.382(3) . ?
C44 H44 0.9500 . ?
C31 H31 0.9500 . ?
C31 C32 1.383(4) . ?
C32 H32 0.9500 . ?
C55 H55 0.9500 . ?

loop_
_geom_torsion_atom_site_label_1
_geom_torsion_atom_site_label_2
_geom_torsion_atom_site_label_3
_geom_torsion_atom_site_label_4
_geom_torsion
_geom_torsion_site_symmetry_1
_geom_torsion_site_symmetry_2
_geom_torsion_site_symmetry_3
_geom_torsion_site_symmetry_4
_geom_torsion_publ_flag
Y N11 N12 C52 -153.36(17) . . . . ?
Y N11 C3 N10 -59.53(17) . . . . ?
Y N11 C3 C40 134.56(15) . . . . ?
Y N9 N10 C3 36.33(18) . . . . ?
Y N9 C46 C47 1.0(3) . . . . ?
Y N9 C46 C51 -176.39(15) . . . . ?
Y N4 N3 C1 8.9(3) . . . . ?
Y N4 C10 C11 29.3(2) . . . . ?
Y N4 C10 C15 -147.41(16) . . . . ?
Y N5 C28 C29 -52.9(2) . . . . ?
Y N5 C28 C33 122.21(19) . . . . ?
Y N12 C52 C57 29.9(3) . . . . ?
Y N12 C52 C53 -147.43(16) . . . . ?
Y N8 C34 C39 48.7(2) . . . . ?
Y N8 C34 C35 -131.81(17) . . . . ?
Y N1 C16 C17 -122.47(16) . . . . ?
Y N1 C16 C21 54.2(2) . . . . ?
Y C3 C40 C41 -70.4(3) . . . . ?
Y C3 C40 C45 108.8(2) . . . . ?
N6 N5 C28 C29 150.60(16) . . . . ?
N6 N5 C28 C33 -34.3(2) . . . . ?
N6 C2 C22 C27 168.07(17) . . . . ?
N6 C2 C22 C23 -9.2(3) . . . . ?
N11 N12 C52 C57 171.65(17) . . . . ?
N11 N12 C52 C53 -5.7(3) . . . . ?
N11 C3 C40 C41 -165.63(18) . . . . ?
N11 C3 C40 C45 13.6(3) . . . . ?
N9 N10 C3 Y -27.29(14) . . . . ?
N9 N10 C3 N11 31.9(3) . . . . ?
N9 N10 C3 C40 -162.26(16) . . . . ?
N9 C46 C47 C48 -178.97(17) . . . . ?
N9 C46 C51 C50 177.50(19) . . . . ?
N10 N9 C46 C47 -155.85(17) . . . . ?
N10 N9 C46 C51 26.8(2) . . . . ?
N10 C3 C40 C41 26.9(3) . . . . ?
N10 C3 C40 C45 -153.87(18) . . . . ?
N7 N8 C34 C39 -149.17(17) . . . . ?
N7 N8 C34 C35 30.3(2) . . . . ?
N7 C2 C22 C27 -25.8(3) . . . . ?
N7 C2 C22 C23 156.94(18) . . . . ?
N4 N3 C1 N2 23.0(3) . . . . ?
N4 N3 C1 C4 -169.29(16) . . . . ?
N4 C10 C11 C12 -178.06(17) . . . . ?
N4 C10 C15 C14 178.08(19) . . . . ?
N5 N6 C2 N7 26.6(3) . . . . ?
N5 N6 C2 C22 -168.63(15) . . . . ?
N5 C28 C29 C30 175.61(18) . . . . ?
N5 C28 C33 C32 -174.1(2) . . . . ?
N3 N4 C10 C11 -154.50(17) . . . . ?
N3 N4 C10 C15 28.8(2) . . . . ?
N3 C1 C4 C5 -15.0(3) . . . . ?
N3 C1 C4 C9 165.07(18) . . . . ?
N12 N11 C3 Y 29.11(15) . . . . ?
N12 N11 C3 N10 -30.4(3) . . . . ?
N12 N11 C3 C40 163.67(16) . . . . ?
N12 C52 C57 C56 -177.72(18) . . . . ?
N12 C52 C53 C54 177.44(18) . . . . ?
N8 N7 C2 N6 -28.2(3) . . . . ?
N8 N7 C2 C22 167.01(16) . . . . ?
N8 C34 C39 C38 179.78(18) . . . . ?
N8 C34 C35 C36 -179.98(19) . . . . ?
N2 N1 C16 C17 44.0(2) . . . . ?
N2 N1 C16 C21 -139.33(17) . . . . ?
N2 C1 C4 C5 154.49(18) . . . . ?
N2 C1 C4 C9 -25.4(3) . . . . ?
N1 N2 C1 N3 -14.8(3) . . . . ?
N1 N2 C1 C4 177.46(16) . . . . ?
N1 C16 C17 C18 176.53(18) . . . . ?
N1 C16 C21 C20 -177.57(18) . . . . ?
C46 N9 N10 C3 -159.22(16) . . . . ?
C46 C47 C48 C49 1.5(3) . . . . ?
C46 C51 C50 C49 1.3(3) . . . . ?
C2 N6 N5 Y 38.26(19) . . . . ?
C2 N6 N5 C28 -161.54(16) . . . . ?
C2 N7 N8 Y -35.2(2) . . . . ?
C2 N7 N8 C34 160.13(16) . . . . ?
C2 C22 C27 C26 -176.89(18) . . . . ?
C2 C22 C23 C24 175.92(19) . . . . ?
C28 C29 C30 C31 -1.3(3) . . . . ?
C28 C33 C32 C31 -1.2(4) . . . . ?
C3 N11 N12 Y -37.80(18) . . . . ?
C3 N11 N12 C52 168.84(16) . . . . ?
C3 C40 C41 C42 179.7(2) . . . . ?
C3 C40 C45 C44 -179.8(2) . . . . ?
C1 N2 N1 Y -27.7(2) . . . . ?
C1 N2 N1 C16 169.21(16) . . . . ?
C1 C4 C5 C6 -179.23(18) . . . . ?
C1 C4 C9 C8 178.89(18) . . . . ?
C10 N4 N3 C1 -166.55(17) . . . . ?
C10 C11 C12 C13 -0.1(3) . . . . ?
C10 C15 C14 C13 -0.3(3) . . . . ?
C52 C57 C56 C55 0.6(3) . . . . ?
C52 C53 C54 C55 -0.3(3) . . . . ?
C47 C46 C51 C50 0.1(3) . . . . ?
C47 C48 C49 C50 -0.1(3) . . . . ?
C22 C27 C26 C25 0.8(3) . . . . ?
C22 C23 C24 C25 1.1(3) . . . . ?
C4 C5 C6 C7 0.0(3) . . . . ?
C34 C39 C38 C37 0.3(3) . . . . ?
C34 C35 C36 C37 0.2(3) . . . . ?
C51 C46 C47 C48 -1.5(3) . . . . ?
C51 C50 C49 C48 -1.3(3) . . . . ?
C5 C4 C9 C8 -1.0(3) . . . . ?
C5 C6 C7 C8 -0.3(3) . . . . ?
C40 C41 C42 C43 -0.4(4) . . . . ?
C40 C45 C44 C43 0.5(4) . . . . ?
C39 C34 C35 C36 -0.5(3) . . . . ?
C39 C38 C37 C36 -0.6(3) . . . . ?
C29 C28 C33 C32 0.9(3) . . . . ?
C29 C30 C31 C32 1.0(4) . . . . ?
C57 C52 C53 C54 0.2(3) . . . . ?
C57 C56 C55 C54 -0.8(4) . . . . ?
C11 C10 C15 C14 1.4(3) . . . . ?
C11 C12 C13 C14 1.2(3) . . . . ?
C16 C17 C18 C19 0.5(3) . . . . ?
C16 C21 C20 C19 1.3(3) . . . . ?
C38 C37 C36 C35 0.4(3) . . . . ?
C17 C16 C21 C20 -0.8(3) . . . . ?
C17 C18 C19 C20 -0.1(3) . . . . ?
C21 C16 C17 C18 -0.1(3) . . . . ?
C12 C13 C14 C15 -1.0(3) . . . . ?
C18 C19 C20 C21 -0.9(3) . . . . ?
C33 C28 C29 C30 0.4(3) . . . . ?
C27 C22 C23 C24 -1.3(3) . . . . ?
C27 C26 C25 C24 -1.1(3) . . . . ?
C23 C22 C27 C26 0.4(3) . . . . ?
C23 C24 C25 C26 0.2(4) . . . . ?
C41 C40 C45 C44 -0.6(3) . . . . ?
C53 C52 C57 C56 -0.3(3) . . . . ?
C53 C54 C55 C56 0.6(4) . . . . ?
C9 C4 C5 C6 0.7(3) . . . . ?
C9 C8 C7 C6 0.0(3) . . . . ?
C15 C10 C11 C12 -1.2(3) . . . . ?
C35 C34 C39 C38 0.3(3) . . . . ?
C45 C40 C41 C42 0.5(3) . . . . ?
C42 C43 C44 C45 -0.3(4) . . . . ?
C30 C31 C32 C33 0.2(4) . . . . ?
C7 C8 C9 C4 0.7(3) . . . . ?
C44 C43 C42 C41 0.3(4) . . . . ?
